data_1508956
loop_
_publ_author_name
'Tsui, Gavin Chit'
'Ninnemann, Nina M.'
'Hosotani, Akihito'
'Lautens, Mark'

_publ_section_title
;
 Expedient Synthesis of Chiral Oxazolidinone Scaffolds via
 Rhodium-Catalyzed Asymmetric Ring-Opening with Sodium Cyanate.
;
_journal_issue 5
_journal_name_full 'Organic letters'
_journal_page_first 1064
_journal_page_last 1067
_journal_paper_doi 10.1021/ol4000668
_journal_volume 15
_journal_year 2013
_chemical_absolute_configuration ad
_chemical_formula_moiety 'C12 H9 N O4'
_chemical_formula_sum 'C12 H9 N O4'
_chemical_formula_weight 231.20
_chemical_name_systematic
; 
 ? 
;
_space_group_IT_number 19
_symmetry_cell_setting orthorhombic
_symmetry_space_group_name_Hall 'P 2ac 2ab'
_symmetry_space_group_name_H-M 'P 21 21 21'
_atom_sites_solution_hydrogens geom
_atom_sites_solution_primary direct
_atom_sites_solution_secondary difmap
_audit_creation_method SHELXL-97
_cell_angle_alpha 90.00
_cell_angle_beta 90.00
_cell_angle_gamma 90.00
_cell_formula_units_Z 8
_cell_length_a 7.2756(3)
_cell_length_b 14.0819(6)
_cell_length_c 19.2518(8)
_cell_measurement_reflns_used 9890
_cell_measurement_temperature 147(2)
_cell_measurement_theta_max 66.27
_cell_measurement_theta_min 3.89
_cell_volume 1972.43(14)
_computing_cell_refinement APEX2
_computing_data_collection 'APEX2 (Bruker, 2007)'
_computing_data_reduction 'SAINT (Bruker, 2007)'
_computing_molecular_graphics 'PLATON (Spek, 2009)'
_computing_publication_material 'SHELXTL (Sheldrick, 2008)'
_computing_structure_refinement 'SHELXL-97 (Sheldrick, 2008)'
_computing_structure_solution 'SHELXS-97 (Sheldrick, 2008)'
_diffrn_ambient_temperature 147(2)
_diffrn_measured_fraction_theta_full 0.982
_diffrn_measured_fraction_theta_max 0.982
_diffrn_measurement_device_type 'Bruker APEX-II CCD'
_diffrn_measurement_method '\f and \w scans'
_diffrn_radiation_monochromator graphite
_diffrn_radiation_source 'fine-focus sealed tube'
_diffrn_radiation_type CuK\a
_diffrn_radiation_wavelength 1.54178
_diffrn_reflns_av_R_equivalents 0.0277
_diffrn_reflns_av_sigmaI/netI 0.0254
_diffrn_reflns_limit_h_max 6
_diffrn_reflns_limit_h_min -8
_diffrn_reflns_limit_k_max 16
_diffrn_reflns_limit_k_min -16
_diffrn_reflns_limit_l_max 22
_diffrn_reflns_limit_l_min -21
_diffrn_reflns_number 12585
_diffrn_reflns_theta_full 66.30
_diffrn_reflns_theta_max 66.30
_diffrn_reflns_theta_min 3.89
_exptl_absorpt_coefficient_mu 1.003
_exptl_absorpt_correction_T_max 0.7528
_exptl_absorpt_correction_T_min 0.6832
_exptl_absorpt_correction_type multi-scan
_exptl_absorpt_process_details 'SADABS (Sheldrick. 1996)'
_exptl_crystal_colour 'light brown'
_exptl_crystal_density_diffrn 1.557
_exptl_crystal_density_method 'not measured'
_exptl_crystal_description needle
_exptl_crystal_F_000 960
_exptl_crystal_size_max 0.19
_exptl_crystal_size_mid 0.13
_exptl_crystal_size_min 0.11
_refine_diff_density_max 0.129
_refine_diff_density_min -0.196
_refine_diff_density_rms 0.052
_refine_ls_abs_structure_details 'Flack H D (1983), Acta Cryst. A39, 876-881'
_refine_ls_abs_structure_Flack -0.02(12)
_refine_ls_extinction_method none
_refine_ls_goodness_of_fit_ref 1.064
_refine_ls_hydrogen_treatment mixed
_refine_ls_matrix_type full
_refine_ls_number_parameters 315
_refine_ls_number_reflns 3387
_refine_ls_number_restraints 0
_refine_ls_restrained_S_all 1.064
_refine_ls_R_factor_all 0.0263
_refine_ls_R_factor_gt 0.0260
_refine_ls_shift/su_max 0.001
_refine_ls_shift/su_mean 0.000
_refine_ls_structure_factor_coef Fsqd
_refine_ls_weighting_details 'calc w=1/[\s^2^(Fo^2^)+(0.0392P)^2^+0.3009P] where P=(Fo^2^+2Fc^2^)/3'
_refine_ls_weighting_scheme calc
_refine_ls_wR_factor_gt 0.0657
_refine_ls_wR_factor_ref 0.0660
_reflns_number_gt 3349
_reflns_number_total 3387
_reflns_threshold_expression I>2\s(I)
_cod_data_source_file ol4000668_si_001.cif
_cod_data_source_block d12243
_cod_depositor_comments
;
The following automatic conversions were performed:

'_symmetry_cell_setting' value 'Orthorhombic' changed to
'orthorhombic' according to
/home/saulius/struct/CIF-dictionaries/cif_core.dic dictionary named
'cif_core.dic' version 2.4.2 from 2011-04-26.

Automatic conversion script
Id: cif_fix_values 1891 2012-01-12 08:04:46Z andrius 
;
_cod_database_code 1508956

loop_
_symmetry_equiv_pos_as_xyz
'x, y, z'
'x+1/2, -y+1/2, -z'
'-x, y+1/2, -z+1/2'
'-x+1/2, -y, z+1/2'

loop_
_atom_site_label
_atom_site_type_symbol
_atom_site_fract_x
_atom_site_fract_y
_atom_site_fract_z
_atom_site_U_iso_or_equiv
_atom_site_adp_type
_atom_site_occupancy
_atom_site_symmetry_multiplicity
_atom_site_calc_flag
_atom_site_refinement_flags
O1A O 0.53745(12) 0.61609(7) 0.52031(5) 0.0228(2) Uani 1 1 d .
O2A O 0.65158(14) 0.67450(7) 0.62046(5) 0.0299(2) Uani 1 1 d .
O3A O 0.16157(15) 0.52796(9) 0.22378(5) 0.0376(3) Uani 1 1 d .
O4A O 0.47173(14) 0.52385(8) 0.24864(5) 0.0319(2) Uani 1 1 d .
N1A N 0.33951(16) 0.67722(9) 0.59720(6) 0.0241(2) Uani 1 1 d .
C1A C 0.51948(19) 0.65899(9) 0.58428(7) 0.0226(3) Uani 1 1 d .
C2A C 0.23929(18) 0.66886(10) 0.53187(7) 0.0220(3) Uani 1 1 d .
H2AA H 0.2577 0.7284 0.5044 0.026 Uiso 1 1 calc R
C3A C 0.04138(19) 0.64079(10) 0.52772(7) 0.0248(3) Uani 1 1 d .
H3AA H -0.0414 0.6490 0.5654 0.030 Uiso 1 1 calc R
C4A C -0.01049(19) 0.60325(10) 0.46698(7) 0.0260(3) Uani 1 1 d .
H4AA H -0.1366 0.5885 0.4602 0.031 Uiso 1 1 calc R
C5A C 0.12011(19) 0.58385(9) 0.41013(7) 0.0232(3) Uani 1 1 d .
C6A C 0.0575(2) 0.56546(11) 0.34229(8) 0.0284(3) Uani 1 1 d .
H6AA H -0.0696 0.5672 0.3310 0.034 Uiso 1 1 calc R
C7A C 0.1878(2) 0.54498(10) 0.29345(7) 0.0270(3) Uani 1 1 d .
C8A C 0.3352(2) 0.49551(11) 0.19913(8) 0.0321(3) Uani 1 1 d .
H8AA H 0.3622 0.5238 0.1532 0.039 Uiso 1 1 calc R
H8AB H 0.3343 0.4255 0.1943 0.039 Uiso 1 1 calc R
C9A C 0.3736(2) 0.54212(10) 0.30820(7) 0.0242(3) Uani 1 1 d .
C10A C 0.44022(19) 0.55932(10) 0.37372(7) 0.0236(3) Uani 1 1 d .
H10A H 0.5679 0.5569 0.3839 0.028 Uiso 1 1 calc R
C11A C 0.31046(18) 0.58053(9) 0.42446(7) 0.0214(3) Uani 1 1 d .
C12A C 0.35198(18) 0.59111(9) 0.49999(7) 0.0208(3) Uani 1 1 d .
H12A H 0.3190 0.5302 0.5236 0.025 Uiso 1 1 calc R
O1B O 1.05849(13) 0.73079(7) 0.82562(5) 0.0267(2) Uani 1 1 d .
O2B O 1.17896(14) 0.76734(8) 0.72049(5) 0.0318(2) Uani 1 1 d .
O3B O 0.65726(14) 0.56459(8) 1.10128(5) 0.0329(2) Uani 1 1 d .
O4B O 0.97013(14) 0.58898(7) 1.08756(5) 0.0298(2) Uani 1 1 d .
N1B N 0.86862(17) 0.73434(9) 0.73480(6) 0.0282(3) Uani 1 1 d .
C1B C 1.04581(19) 0.74654(10) 0.75490(7) 0.0258(3) Uani 1 1 d .
C2B C 0.76839(19) 0.68668(10) 0.78972(7) 0.0259(3) Uani 1 1 d .
H2BA H 0.7947 0.6171 0.7873 0.031 Uiso 1 1 calc R
C3B C 0.5670(2) 0.70065(10) 0.80143(8) 0.0288(3) Uani 1 1 d .
H3BA H 0.4860 0.7194 0.7652 0.035 Uiso 1 1 calc R
C4B C 0.50881(19) 0.68505(10) 0.86596(8) 0.0292(3) Uani 1 1 d .
H4BA H 0.3810 0.6899 0.8755 0.035 Uiso 1 1 calc R
C5B C 0.6348(2) 0.66057(9) 0.92333(8) 0.0257(3) Uani 1 1 d .
C6B C 0.5665(2) 0.62331(10) 0.98591(8) 0.0283(3) Uani 1 1 d .
H6BA H 0.4388 0.6123 0.9924 0.034 Uiso 1 1 calc R
C7B C 0.69115(19) 0.60337(10) 1.03723(7) 0.0258(3) Uani 1 1 d .
C8B C 0.8289(2) 0.56946(11) 1.13821(8) 0.0297(3) Uani 1 1 d .
H8BA H 0.8539 0.5085 1.1620 0.036 Uiso 1 1 calc R
H8BB H 0.8247 0.6206 1.1735 0.036 Uiso 1 1 calc R
C9B C 0.87801(19) 0.61828(10) 1.02882(7) 0.0252(3) Uani 1 1 d .
C10B C 0.9502(2) 0.65558(10) 0.96894(7) 0.0258(3) Uani 1 1 d .
H10B H 1.0783 0.6665 0.9638 0.031 Uiso 1 1 calc R
C11B C 0.82548(19) 0.67673(9) 0.91586(7) 0.0238(3) Uani 1 1 d .
C12B C 0.87010(19) 0.72819(10) 0.85041(7) 0.0239(3) Uani 1 1 d .
H12B H 0.8279 0.7953 0.8560 0.029 Uiso 1 1 calc R
H1NA H 0.307(2) 0.7149(12) 0.6302(9) 0.025(4) Uiso 1 1 d .
H1NB H 0.843(3) 0.7252(13) 0.6899(10) 0.040(5) Uiso 1 1 d .

loop_
_atom_site_aniso_label
_atom_site_aniso_U_11
_atom_site_aniso_U_22
_atom_site_aniso_U_33
_atom_site_aniso_U_23
_atom_site_aniso_U_13
_atom_site_aniso_U_12
O1A 0.0158(4) 0.0316(5) 0.0209(4) -0.0016(4) -0.0013(4) 0.0000(4)
O2A 0.0241(5) 0.0410(6) 0.0248(5) -0.0033(4) -0.0048(4) -0.0024(5)
O3A 0.0307(6) 0.0597(7) 0.0226(5) -0.0060(5) -0.0072(4) -0.0001(5)
O4A 0.0270(5) 0.0473(6) 0.0214(5) -0.0079(4) -0.0004(4) 0.0006(5)
N1A 0.0224(6) 0.0306(6) 0.0194(5) -0.0026(5) 0.0025(5) 0.0020(5)
C1A 0.0225(7) 0.0257(6) 0.0196(6) 0.0019(5) -0.0009(6) -0.0023(5)
C2A 0.0193(6) 0.0265(7) 0.0202(6) 0.0023(6) 0.0014(5) -0.0001(6)
C3A 0.0190(6) 0.0284(7) 0.0270(7) 0.0038(6) 0.0038(6) 0.0031(6)
C4A 0.0174(6) 0.0292(7) 0.0314(7) 0.0033(6) 0.0001(6) -0.0006(5)
C5A 0.0190(6) 0.0240(6) 0.0265(7) 0.0013(5) 0.0001(6) -0.0007(5)
C6A 0.0179(7) 0.0361(8) 0.0312(7) 0.0012(6) -0.0054(6) -0.0013(6)
C7A 0.0288(7) 0.0317(7) 0.0205(6) -0.0008(6) -0.0059(6) -0.0024(6)
C8A 0.0323(8) 0.0404(8) 0.0237(7) -0.0063(6) -0.0030(6) -0.0032(7)
C9A 0.0233(7) 0.0265(7) 0.0228(7) 0.0000(5) 0.0011(5) -0.0006(5)
C10A 0.0180(6) 0.0286(7) 0.0241(7) -0.0013(5) -0.0019(5) 0.0001(6)
C11A 0.0197(7) 0.0214(6) 0.0230(6) 0.0005(5) -0.0024(5) -0.0006(5)
C12A 0.0150(6) 0.0261(7) 0.0212(6) 0.0016(5) 0.0005(5) -0.0007(5)
O1B 0.0181(5) 0.0383(5) 0.0236(4) -0.0032(4) -0.0028(4) 0.0011(4)
O2B 0.0227(5) 0.0464(6) 0.0264(5) -0.0060(5) 0.0005(4) 0.0043(4)
O3B 0.0272(5) 0.0425(6) 0.0290(5) 0.0022(4) -0.0018(4) -0.0018(5)
O4B 0.0245(5) 0.0415(6) 0.0234(5) -0.0029(4) -0.0046(4) 0.0060(4)
N1B 0.0247(6) 0.0373(7) 0.0226(6) -0.0026(5) -0.0061(5) 0.0013(5)
C1B 0.0239(7) 0.0300(7) 0.0235(6) -0.0051(5) -0.0036(6) 0.0056(6)
C2B 0.0233(7) 0.0275(7) 0.0269(7) -0.0032(6) -0.0068(6) 0.0017(6)
C3B 0.0212(7) 0.0305(7) 0.0346(8) -0.0006(6) -0.0099(6) 0.0006(6)
C4B 0.0176(7) 0.0312(7) 0.0390(8) -0.0007(6) -0.0059(6) 0.0020(6)
C5B 0.0213(7) 0.0251(7) 0.0307(7) -0.0037(6) -0.0037(6) 0.0018(5)
C6B 0.0201(7) 0.0290(7) 0.0358(7) -0.0027(6) -0.0015(6) -0.0006(6)
C7B 0.0251(7) 0.0249(6) 0.0275(7) -0.0028(6) -0.0001(6) 0.0024(6)
C8B 0.0270(7) 0.0370(7) 0.0250(7) -0.0019(6) -0.0020(6) 0.0022(6)
C9B 0.0233(7) 0.0266(7) 0.0257(7) -0.0057(6) -0.0046(6) 0.0056(6)
C10B 0.0210(7) 0.0305(7) 0.0260(7) -0.0072(6) -0.0040(6) 0.0035(6)
C11B 0.0206(7) 0.0241(6) 0.0268(7) -0.0068(6) -0.0034(6) 0.0028(6)
C12B 0.0158(6) 0.0274(7) 0.0284(7) -0.0047(6) -0.0025(5) 0.0020(6)

loop_
_atom_type_symbol
_atom_type_description
_atom_type_scat_dispersion_real
_atom_type_scat_dispersion_imag
_atom_type_scat_source
C C 0.0181 0.0091 'International Tables Vol C Tables 4.2.6.8 and 6.1.1.4'
H H 0.0000 0.0000 'International Tables Vol C Tables 4.2.6.8 and 6.1.1.4'
N N 0.0311 0.0180 'International Tables Vol C Tables 4.2.6.8 and 6.1.1.4'
O O 0.0492 0.0322 'International Tables Vol C Tables 4.2.6.8 and 6.1.1.4'

loop_
_geom_angle_atom_site_label_1
_geom_angle_atom_site_label_2
_geom_angle_atom_site_label_3
_geom_angle
C1A O1A C12A 105.03(10)
C7A O3A C8A 104.93(11)
C9A O4A C8A 104.30(11)
C1A N1A C2A 107.99(11)
C1A N1A H1NA 121.3(11)
C2A N1A H1NA 123.2(11)
O2A C1A N1A 128.92(13)
O2A C1A O1A 121.31(12)
N1A C1A O1A 109.77(11)
N1A C2A C3A 123.28(12)
N1A C2A C12A 97.96(10)
C3A C2A C12A 108.16(11)
N1A C2A H2AA 108.8
C3A C2A H2AA 108.8
C12A C2A H2AA 108.8
C4A C3A C2A 115.01(13)
C4A C3A H3AA 122.5
C2A C3A H3AA 122.5
C3A C4A C5A 122.69(13)
C3A C4A H4AA 118.7
C5A C4A H4AA 118.7
C6A C5A C11A 119.50(12)
C6A C5A C4A 120.94(12)
C11A C5A C4A 119.53(13)
C7A C6A C5A 116.93(13)
C7A C6A H6AA 121.5
C5A C6A H6AA 121.5
C6A C7A O3A 127.68(13)
C6A C7A C9A 122.94(13)
O3A C7A C9A 109.33(13)
O3A C8A O4A 107.67(11)
O3A C8A H8AA 110.2
O4A C8A H8AA 110.2
O3A C8A H8AB 110.2
O4A C8A H8AB 110.2
H8AA C8A H8AB 108.5
C10A C9A O4A 128.04(13)
C10A C9A C7A 121.92(13)
O4A C9A C7A 109.99(12)
C9A C10A C11A 116.34(12)
C9A C10A H10A 121.8
C11A C10A H10A 121.8
C10A C11A C5A 122.37(13)
C10A C11A C12A 124.63(12)
C5A C11A C12A 112.66(12)
O1A C12A C11A 118.41(11)
O1A C12A C2A 102.81(10)
C11A C12A C2A 111.16(11)
O1A C12A H12A 108.0
C11A C12A H12A 108.0
C2A C12A H12A 108.0
C1B O1B C12B 105.36(10)
C7B O3B C8B 105.63(11)
C9B O4B C8B 105.39(10)
C1B N1B C2B 109.19(12)
C1B N1B H1NB 119.7(13)
C2B N1B H1NB 122.1(13)
O2B C1B N1B 129.45(13)
O2B C1B O1B 121.65(12)
N1B C1B O1B 108.90(12)
N1B C2B C3B 122.83(13)
N1B C2B C12B 98.01(11)
C3B C2B C12B 108.32(12)
N1B C2B H2BA 108.9
C3B C2B H2BA 108.9
C12B C2B H2BA 108.9
C4B C3B C2B 115.51(13)
C4B C3B H3BA 122.2
C2B C3B H3BA 122.2
C3B C4B C5B 122.66(13)
C3B C4B H4BA 118.7
C5B C4B H4BA 118.7
C6B C5B C11B 119.63(13)
C6B C5B C4B 120.64(13)
C11B C5B C4B 119.72(13)
C7B C6B C5B 117.46(13)
C7B C6B H6BA 121.3
C5B C6B H6BA 121.3
C6B C7B O3B 127.68(13)
C6B C7B C9B 122.29(14)
O3B C7B C9B 110.00(12)
O3B C8B O4B 107.05(11)
O3B C8B H8BA 110.3
O4B C8B H8BA 110.3
O3B C8B H8BB 110.3
O4B C8B H8BB 110.3
H8BA C8B H8BB 108.6
C10B C9B O4B 128.20(13)
C10B C9B C7B 122.15(13)
O4B C9B C7B 109.64(12)
C9B C10B C11B 116.58(13)
C9B C10B H10B 121.7
C11B C10B H10B 121.7
C10B C11B C5B 121.88(14)
C10B C11B C12B 125.48(13)
C5B C11B C12B 112.23(12)
O1B C12B C11B 119.75(11)
O1B C12B C2B 102.66(11)
C11B C12B C2B 111.19(12)
O1B C12B H12B 107.5
C11B C12B H12B 107.5
C2B C12B H12B 107.5

loop_
_geom_bond_atom_site_label_1
_geom_bond_atom_site_label_2
_geom_bond_distance
O1A C1A 1.3780(16)
O1A C12A 1.4483(16)
O2A C1A 1.2069(17)
O3A C7A 1.3758(17)
O3A C8A 1.4247(19)
O4A C9A 1.3749(17)
O4A C8A 1.4335(18)
N1A C1A 1.3573(19)
N1A C2A 1.4586(17)
N1A H1NA 0.862(18)
C2A C3A 1.4953(18)
C2A C12A 1.4992(19)
C2A H2AA 1.0000
C3A C4A 1.338(2)
C3A H3AA 0.9500
C4A C5A 1.4749(19)
C4A H4AA 0.9500
C5A C6A 1.407(2)
C5A C11A 1.4128(19)
C6A C7A 1.366(2)
C6A H6AA 0.9500
C7A C9A 1.382(2)
C8A H8AA 0.9900
C8A H8AB 0.9900
C9A C10A 1.373(2)
C10A C11A 1.391(2)
C10A H10A 0.9500
C11A C12A 1.4927(18)
C12A H12A 1.0000
O1B C1B 1.3825(17)
O1B C12B 1.4518(16)
O2B C1B 1.2096(18)
O3B C7B 1.3709(18)
O3B C8B 1.4386(18)
O4B C9B 1.3778(17)
O4B C8B 1.4429(18)
N1B C1B 1.3569(19)
N1B C2B 1.449(2)
N1B H1NB 0.894(19)
C2B C3B 1.4954(19)
C2B C12B 1.5016(19)
C2B H2BA 1.0000
C3B C4B 1.331(2)
C3B H3BA 0.9500
C4B C5B 1.476(2)
C4B H4BA 0.9500
C5B C6B 1.405(2)
C5B C11B 1.413(2)
C6B C7B 1.370(2)
C6B H6BA 0.9500
C7B C9B 1.385(2)
C8B H8BA 0.9900
C8B H8BB 0.9900
C9B C10B 1.371(2)
C10B C11B 1.3986(19)
C10B H10B 0.9500
C11B C12B 1.489(2)
C12B H12B 1.0000

loop_
_geom_hbond_atom_site_label_D
_geom_hbond_atom_site_label_H
_geom_hbond_atom_site_label_A
_geom_hbond_distance_DH
_geom_hbond_distance_HA
_geom_hbond_distance_DA
_geom_hbond_angle_DHA
_geom_hbond_site_symmetry_A
N1A H1NA O2B 0.862(18) 2.104(18) 2.9340(16) 161.3(15) 1_455
N1B H1NB O2A 0.894(19) 2.06(2) 2.8371(15) 145.3(17) .

loop_
_geom_torsion_atom_site_label_1
_geom_torsion_atom_site_label_2
_geom_torsion_atom_site_label_3
_geom_torsion_atom_site_label_4
_geom_torsion
C2A N1A C1A O2A 165.47(14)
C2A N1A C1A O1A -15.34(15)
C12A O1A C1A O2A 167.94(13)
C12A O1A C1A N1A -11.32(14)
C1A N1A C2A C3A 151.64(12)
C1A N1A C2A C12A 33.72(13)
N1A C2A C3A C4A -156.50(13)
C12A C2A C3A C4A -43.56(16)
C2A C3A C4A C5A 4.6(2)
C3A C4A C5A C6A -165.14(14)
C3A C4A C5A C11A 17.0(2)
C11A C5A C6A C7A 0.1(2)
C4A C5A C6A C7A -177.78(13)
C5A C6A C7A O3A -177.53(14)
C5A C6A C7A C9A -0.2(2)
C8A O3A C7A C6A -170.87(15)
C8A O3A C7A C9A 11.50(16)
C7A O3A C8A O4A -18.87(15)
C9A O4A C8A O3A 18.98(15)
C8A O4A C9A C10A 170.41(15)
C8A O4A C9A C7A -11.96(16)
C6A C7A C9A C10A 0.4(2)
O3A C7A C9A C10A 178.17(13)
C6A C7A C9A O4A -177.40(14)
O3A C7A C9A O4A 0.37(17)
O4A C9A C10A C11A 176.90(13)
C7A C9A C10A C11A -0.5(2)
C9A C10A C11A C5A 0.4(2)
C9A C10A C11A C12A 173.10(13)
C6A C5A C11A C10A -0.2(2)
C4A C5A C11A C10A 177.70(13)
C6A C5A C11A C12A -173.70(12)
C4A C5A C11A C12A 4.20(18)
C1A O1A C12A C11A 155.32(11)
C1A O1A C12A C2A 32.37(12)
C10A C11A C12A O1A 24.03(19)
C5A C11A C12A O1A -162.64(11)
C10A C11A C12A C2A 142.69(13)
C5A C11A C12A C2A -43.97(15)
N1A C2A C12A O1A -39.15(11)
C3A C2A C12A O1A -168.13(10)
N1A C2A C12A C11A -166.83(11)
C3A C2A C12A C11A 64.19(14)
C2B N1B C1B O2B 165.45(15)
C2B N1B C1B O1B -14.34(16)
C12B O1B C1B O2B 168.12(14)
C12B O1B C1B N1B -12.07(15)
C1B N1B C2B C3B 150.84(13)
C1B N1B C2B C12B 32.89(14)
N1B C2B C3B C4B -154.44(13)
C12B C2B C3B C4B -41.58(17)
C2B C3B C4B C5B 3.1(2)
C3B C4B C5B C6B -165.02(14)
C3B C4B C5B C11B 16.4(2)
C11B C5B C6B C7B -0.6(2)
C4B C5B C6B C7B -179.17(13)
C5B C6B C7B O3B -178.10(13)
C5B C6B C7B C9B -0.4(2)
C8B O3B C7B C6B -172.94(14)
C8B O3B C7B C9B 9.09(15)
C7B O3B C8B O4B -14.66(14)
C9B O4B C8B O3B 14.75(14)
C8B O4B C9B C10B 171.63(14)
C8B O4B C9B C7B -9.37(15)
C6B C7B C9B C10B 1.2(2)
O3B C7B C9B C10B 179.28(12)
C6B C7B C9B O4B -177.89(12)
O3B C7B C9B O4B 0.21(16)
O4B C9B C10B C11B 177.94(13)
C7B C9B C10B C11B -1.0(2)
C9B C10B C11B C5B 0.0(2)
C9B C10B C11B C12B 172.09(12)
C6B C5B C11B C10B 0.8(2)
C4B C5B C11B C10B 179.38(13)
C6B C5B C11B C12B -172.27(12)
C4B C5B C11B C12B 6.33(18)
C1B O1B C12B C11B 156.07(12)
C1B O1B C12B C2B 32.35(13)
C10B C11B C12B O1B 22.2(2)
C5B C11B C12B O1B -165.08(11)
C10B C11B C12B C2B 141.66(14)
C5B C11B C12B C2B -45.58(15)
N1B C2B C12B O1B -38.40(12)
C3B C2B C12B O1B -166.96(12)
N1B C2B C12B C11B -167.64(12)
C3B C2B C12B C11B 63.80(15)

loop_
_cod_related_entry_id
_cod_related_entry_code
_cod_related_entry_database
1 30652128 ChemSpider
